data_7056321
loop_
_publ_author_name
'Dam, Binoyargha'
'Patil, Ranjit A.'
'Ma, Yuan-Ron'
'Pal, Amarta Kumar'

_publ_section_title
;
 Preparation, characterization and catalytic application of
 nano-Fe3O4-DOPA-SnO2 having high TON and TOF for non-toxic and
 sustainable synthesis of dihydroquinazolinone derivatives
;
_journal_name_full 'New J. Chem.'
_journal_paper_doi 10.1039/C7NJ01208J
_journal_year 2017
_chemical_formula_moiety 'C22 H15 N5 O'
_chemical_formula_sum 'C22 H15 N5 O'
_chemical_formula_weight 365.40
_space_group_crystal_system monoclinic
_space_group_IT_number 15
_space_group_name_Hall '-C 2yc'
_space_group_name_H-M_alt 'C 1 2/c 1'
_symmetry_Int_Tables_number 15
_symmetry_space_group_name_Hall '-C 2yc'
_symmetry_space_group_name_H-M 'C 1 2/c 1'
_atom_sites_solution_primary iterative
_audit_creation_date 2016-12-22
_audit_creation_method
;
Olex2 1.2
(compiled 2014.03.20 svn.r2914 for OlexSys, GUI svn.r4816)
;
_audit_update_record
;
2017-03-03 deposited with the CCDC.
2017-06-12 downloaded from the CCDC.
;
_cell_angle_alpha 90
_cell_angle_beta 107.625(18)
_cell_angle_gamma 90
_cell_formula_units_Z 8
_cell_length_a 23.175(4)
_cell_length_b 9.9645(11)
_cell_length_c 16.245(2)
_cell_measurement_reflns_used 1231
_cell_measurement_temperature 294.1(3)
_cell_measurement_theta_max 26.2190
_cell_measurement_theta_min 3.6320
_cell_volume 3575.3(9)
_computing_cell_refinement
;
CrysAlisPro, Agilent Technologies,
Version 1.171.36.32 (release 02-08-2013 CrysAlis171 .NET)
(compiled Aug  2 2013,16:46:58)
;
_computing_data_collection
;
CrysAlisPro, Agilent Technologies,
Version 1.171.36.32 (release 02-08-2013 CrysAlis171 .NET)
(compiled Aug  2 2013,16:46:58)
;
_computing_data_reduction
;
CrysAlisPro, Agilent Technologies,
Version 1.171.36.32 (release 02-08-2013 CrysAlis171 .NET)
(compiled Aug  2 2013,16:46:58)
;
_computing_molecular_graphics 'Olex2 (Dolomanov et al., 2009)'
_computing_publication_material 'Olex2 (Dolomanov et al., 2009)'
_computing_structure_refinement 'olex2.refine (Bourhis et al., 2013)'
_computing_structure_solution
;
Superflip (Palatinus & Chapuis, 2007;Palatinus & van der Lee, 2008;
Palatinus et al., 2012)
;
_diffrn_ambient_temperature 294.1(3)
_diffrn_detector_area_resol_mean 8.0640
_diffrn_measured_fraction_theta_full 0.9978
_diffrn_measured_fraction_theta_max 0.9978
_diffrn_measurement_details
;
#__ type_ start__ end____ width___ exp.time_
  1 omega   -5.00   24.00   1.0000    7.4100
omega____ theta____ kappa____ phi______ frames
    -      -20.3747  -99.0000  150.0000 29

#__ type_ start__ end____ width___ exp.time_
  2 omega   67.00   93.00   1.0000    7.4100
omega____ theta____ kappa____ phi______ frames
    -       22.7184 -178.0000    0.0000 26

#__ type_ start__ end____ width___ exp.time_
  3 omega   11.00   65.00   1.0000    7.4100
omega____ theta____ kappa____ phi______ frames
    -       22.7184  -99.0000    0.0000 54

#__ type_ start__ end____ width___ exp.time_
  4 omega  -46.00   80.00   1.0000    7.4100
omega____ theta____ kappa____ phi______ frames
    -       22.7184    0.0000  -90.0000 126
;
_diffrn_measurement_device_type 'Xcalibur, Eos, Gemini'
_diffrn_measurement_method '\w scans'
_diffrn_orient_matrix_UB_11 0.0211362000
_diffrn_orient_matrix_UB_12 -0.0460194000
_diffrn_orient_matrix_UB_13 0.0259820000
_diffrn_orient_matrix_UB_21 0.0159083000
_diffrn_orient_matrix_UB_22 0.0539773000
_diffrn_orient_matrix_UB_23 0.0253935000
_diffrn_orient_matrix_UB_31 -0.0181849000
_diffrn_orient_matrix_UB_32 -0.0062039000
_diffrn_orient_matrix_UB_33 0.0279265000
_diffrn_radiation_monochromator graphite
_diffrn_radiation_type 'Mo K\a'
_diffrn_radiation_wavelength 0.71073
_diffrn_reflns_av_R_equivalents 0.0275
_diffrn_reflns_av_unetI/netI 0.0502
_diffrn_reflns_limit_h_max 31
_diffrn_reflns_limit_h_min -30
_diffrn_reflns_limit_k_max 5
_diffrn_reflns_limit_k_min -12
_diffrn_reflns_limit_l_max 21
_diffrn_reflns_limit_l_min -19
_diffrn_reflns_number 7321
_diffrn_reflns_theta_full 26.3720
_diffrn_reflns_theta_max 26.37
_diffrn_reflns_theta_min 3.24
_diffrn_source 'Enhance (Mo) X-ray Source'
_exptl_absorpt_coefficient_mu 0.088
_exptl_absorpt_correction_T_max 1.00000
_exptl_absorpt_correction_T_min 0.97259
_exptl_absorpt_correction_type multi-scan
_exptl_absorpt_process_details
;
CrysAlisPro, Agilent Technologies,
Version 1.171.36.32 (release 02-08-2013 CrysAlis171 .NET)
(compiled Aug  2 2013,16:46:58)
Empirical absorption correction using spherical harmonics,
 implemented in SCALE3 ABSPACK scaling algorithm.
;
_exptl_crystal_colour white
_exptl_crystal_density_diffrn 1.3576
_exptl_crystal_description block
_exptl_crystal_F_000 1520.5969
_exptl_crystal_size_max 0.26
_exptl_crystal_size_mid 0.24
_exptl_crystal_size_min 0.24
_refine_diff_density_max 0.2934
_refine_diff_density_min -0.3117
_refine_diff_density_rms 0.0647
_refine_ls_d_res_high 0.8000
_refine_ls_d_res_low 6.2910
_refine_ls_goodness_of_fit_ref 1.0743
_refine_ls_hydrogen_treatment constr
_refine_ls_matrix_type full
_refine_ls_number_constraints 30
_refine_ls_number_parameters 252
_refine_ls_number_reflns 3646
_refine_ls_number_restraints 0
_refine_ls_restrained_S_all 1.0743
_refine_ls_R_factor_all 0.0958
_refine_ls_R_factor_gt 0.0552
_refine_ls_shift/su_max 0.0004
_refine_ls_shift/su_mean 0.0001
_refine_ls_structure_factor_coef Fsqd
_refine_ls_weighting_details 'w=1/[\s^2^(Fo^2^)+(0.0404P)^2^+0.7611P] where P=(Fo^2^+2Fc^2^)/3'
_refine_ls_weighting_scheme calc
_refine_ls_wR_factor_gt 0.1072
_refine_ls_wR_factor_ref 0.1284
_reflns_Friedel_coverage 0.0
_reflns_limit_h_max 27
_reflns_limit_h_min -28
_reflns_limit_k_max 12
_reflns_limit_k_min 0
_reflns_limit_l_max 20
_reflns_limit_l_min 0
_reflns_number_gt 2365
_reflns_number_total 3646
_reflns_threshold_expression I>=2u(I)
_cod_data_source_file c7nj01208j2.cif
_cod_data_source_block AP-BIN6
_cod_original_cell_volume 3575.2(10)
_cod_database_code 7056321
_chemical_oxdiff_formula C23H14N4O2
_reflns_odcompleteness_completeness 99.72
_reflns_odcompleteness_iscentric 1
_reflns_odcompleteness_theta 26.32
_olex2_refinement_description
;
1. Fixed Uiso
 At 1.2 times of:
  All C(H) groups, All N(H) groups
2.a Ternary CH refined with riding coordinates:
 C2(H2)
2.b Aromatic/amide H refined with riding coordinates:
 C5(H5), C6(H6), C7(H7), C8(H8), C14(H14), C15(H15), C16(H16), C17(H17),
 C21(H21), C22(H22), C24(H24), C25(H25), N3(H3), N12(H12)
;

loop_
_space_group_symop_id
_space_group_symop_operation_xyz
1 x,y,z
2 -x,y,-z+1/2
3 -x,-y,-z
4 x,-y,z-1/2
5 x+1/2,y+1/2,z
6 -x+1/2,y+1/2,-z+1/2
7 -x+1/2,-y+1/2,-z
8 x+1/2,-y+1/2,z-1/2

loop_
_atom_site_label
_atom_site_type_symbol
_atom_site_fract_x
_atom_site_fract_y
_atom_site_fract_z
_atom_site_U_iso_or_equiv
_atom_site_adp_type
_atom_site_occupancy
_atom_site_refinement_flags_posn
C2 C 0.43437(10) 0.2426(2) 0.51116(12) 0.0489(5) Uani 1.000000 .
H2 H 0.45994(10) 0.2762(2) 0.47742(12) 0.0586(6) Uiso 1.000000 R
C4 C 0.33831(11) 0.1232(2) 0.47489(13) 0.0583(6) Uani 1.000000 .
C5 C 0.27615(12) 0.1238(3) 0.43537(16) 0.0812(8) Uani 1.000000 .
H5 H 0.25873(12) 0.1884(3) 0.39394(16) 0.0974(10) Uiso 1.000000 R
C6 C 0.24053(13) 0.0296(4) 0.4573(2) 0.0919(9) Uani 1.000000 .
H6 H 0.19890(13) 0.0306(4) 0.4308(2) 0.1103(11) Uiso 1.000000 R
C7 C 0.26570(14) -0.0669(3) 0.51839(19) 0.0862(9) Uani 1.000000 .
H7 H 0.24117(14) -0.1305(3) 0.53315(19) 0.1035(10) Uiso 1.000000 R
C8 C 0.32664(12) -0.0687(3) 0.55697(16) 0.0707(7) Uani 1.000000 .
H8 H 0.34359(12) -0.1344(3) 0.59774(16) 0.0848(8) Uiso 1.000000 R
C9 C 0.36384(11) 0.0262(2) 0.53635(14) 0.0554(6) Uani 1.000000 .
C10 C 0.42950(11) 0.0172(2) 0.57530(14) 0.0558(6) Uani 1.000000 .
C11 C 0.52544(10) 0.1314(2) 0.59458(13) 0.0490(5) Uani 1.000000 .
C13 C 0.61729(11) 0.0887(2) 0.67561(14) 0.0571(6) Uani 1.000000 .
C14 C 0.67061(13) 0.0409(3) 0.73173(17) 0.0810(8) Uani 1.000000 .
H14 H 0.67155(13) -0.0388(3) 0.76195(17) 0.0972(9) Uiso 1.000000 R
C15 C 0.72179(13) 0.1141(3) 0.74141(19) 0.0901(9) Uani 1.000000 .
H15 H 0.75844(13) 0.0838(3) 0.77844(19) 0.1082(10) Uiso 1.000000 R
C16 C 0.71996(14) 0.2326(3) 0.69703(19) 0.0856(8) Uani 1.000000 .
H16 H 0.75558(14) 0.2807(3) 0.70457(19) 0.1027(10) Uiso 1.000000 R
C17 C 0.66723(12) 0.2811(3) 0.64232(17) 0.0759(7) Uani 1.000000 .
H17 H 0.66657(12) 0.3619(3) 0.61340(17) 0.0911(9) Uiso 1.000000 R
C18 C 0.61512(11) 0.2081(2) 0.63084(14) 0.0544(6) Uani 1.000000 .
C20 C 0.43110(9) 0.35147(19) 0.57533(12) 0.0423(5) Uani 1.000000 .
C21 C 0.43448(9) 0.4839(2) 0.55255(13) 0.0466(5) Uani 1.000000 .
H21 H 0.43997(9) 0.5039(2) 0.49951(13) 0.0560(6) Uiso 1.000000 R
C22 C 0.42997(9) 0.5860(2) 0.60596(13) 0.0486(5) Uani 1.000000 .
H22 H 0.43231(9) 0.6747(2) 0.58961(13) 0.0583(6) Uiso 1.000000 R
C23 C 0.42186(9) 0.5560(2) 0.68486(12) 0.0451(5) Uani 1.000000 .
C24 C 0.41917(10) 0.4250(2) 0.70914(13) 0.0577(6) Uani 1.000000 .
H24 H 0.41412(10) 0.4052(2) 0.76249(13) 0.0693(7) Uiso 1.000000 R
C25 C 0.42392(10) 0.3229(2) 0.65480(13) 0.0566(6) Uani 1.000000 .
H25 H 0.42229(10) 0.2341(2) 0.67160(13) 0.0680(7) Uiso 1.000000 R
C26 C 0.41621(10) 0.6612(2) 0.74202(15) 0.0600(6) Uani 1.000000 .
N1 N 0.46317(8) 0.12022(16) 0.55660(10) 0.0488(4) Uani 1.000000 .
N3 N 0.37604(9) 0.21442(19) 0.45233(11) 0.0622(5) Uani 1.000000 .
H3 H 0.36435(9) 0.25397(19) 0.40299(11) 0.0746(6) Uiso 1.000000 R
N12 N 0.55876(9) 0.04199(18) 0.65103(11) 0.0591(5) Uani 1.000000 .
H12 H 0.54596(9) -0.03044(18) 0.66842(11) 0.0709(6) Uiso 1.000000 R
N19 N 0.55618(9) 0.23354(18) 0.57982(11) 0.0584(5) Uani 1.000000 .
N27 N 0.41096(11) 0.7416(2) 0.78846(14) 0.0891(7) Uani 1.000000 .
O28 O 0.45399(8) -0.07660(16) 0.62164(11) 0.0777(5) Uani 1.000000 .

loop_
_atom_site_aniso_label
_atom_site_aniso_U_11
_atom_site_aniso_U_22
_atom_site_aniso_U_33
_atom_site_aniso_U_12
_atom_site_aniso_U_13
_atom_site_aniso_U_23
C2 0.0703(14) 0.0362(11) 0.0454(11) -0.0008(11) 0.0254(11) 0.0035(10)
C4 0.0799(17) 0.0515(14) 0.0465(12) -0.0089(13) 0.0237(12) -0.0113(11)
C5 0.0798(18) 0.087(2) 0.0661(16) -0.0113(17) 0.0056(14) -0.0039(16)
C6 0.0730(18) 0.104(3) 0.094(2) -0.0227(19) 0.0175(16) -0.015(2)
C7 0.091(2) 0.081(2) 0.097(2) -0.0187(18) 0.0435(17) -0.0083(19)
C8 0.0870(18) 0.0549(16) 0.0807(17) -0.0072(14) 0.0411(15) -0.0029(14)
C9 0.0767(16) 0.0420(13) 0.0553(13) -0.0045(12) 0.0314(12) -0.0106(11)
C10 0.0820(17) 0.0309(12) 0.0623(14) -0.0011(12) 0.0334(13) -0.0046(11)
C11 0.0756(15) 0.0305(11) 0.0477(12) 0.0059(11) 0.0292(11) -0.0028(10)
C13 0.0723(16) 0.0428(13) 0.0592(14) 0.0057(12) 0.0247(12) -0.0071(11)
C14 0.0872(19) 0.0615(18) 0.0879(18) 0.0043(16) 0.0167(16) 0.0085(15)
C15 0.082(2) 0.082(2) 0.096(2) 0.0032(18) 0.0109(16) -0.0013(19)
C16 0.080(2) 0.084(2) 0.095(2) -0.0134(18) 0.0310(17) -0.0098(19)
C17 0.0820(18) 0.0685(19) 0.0844(18) -0.0048(16) 0.0359(16) 0.0076(15)
C18 0.0736(16) 0.0447(13) 0.0537(13) -0.0006(12) 0.0323(12) -0.0054(11)
C20 0.0529(11) 0.0339(11) 0.0420(11) 0.0002(9) 0.0172(9) 0.0031(9)
C21 0.0612(13) 0.0372(11) 0.0461(11) 0.0012(10) 0.0232(10) 0.0079(10)
C22 0.0575(12) 0.0303(11) 0.0596(13) 0.0010(10) 0.0201(10) 0.0065(10)
C23 0.0509(11) 0.0355(11) 0.0479(11) 0.0018(10) 0.0133(9) -0.0056(10)
C24 0.0892(16) 0.0455(13) 0.0448(12) 0.0044(12) 0.0297(11) 0.0044(11)
C25 0.0956(16) 0.0304(11) 0.0501(12) -0.0014(12) 0.0313(12) 0.0057(10)
C26 0.0741(15) 0.0482(14) 0.0580(14) 0.0061(12) 0.0204(12) -0.0056(12)
N1 0.0685(12) 0.0294(9) 0.0537(10) 0.0006(9) 0.0262(9) -0.0015(8)
N3 0.0827(13) 0.0567(13) 0.0425(10) -0.0078(11) 0.0120(10) 0.0016(9)
N12 0.0779(13) 0.0329(10) 0.0697(12) 0.0034(10) 0.0272(10) 0.0057(9)
N19 0.0755(13) 0.0436(11) 0.0637(11) -0.0022(10) 0.0326(10) 0.0062(9)
N27 0.131(2) 0.0616(15) 0.0795(15) 0.0142(14) 0.0400(14) -0.0164(13)
O28 0.0915(12) 0.0338(9) 0.1083(14) -0.0004(9) 0.0311(10) 0.0160(9)

loop_
_atom_type_symbol
_atom_type_scat_dispersion_real
_atom_type_scat_dispersion_imag
_atom_type_scat_Cromer_Mann_a1
_atom_type_scat_Cromer_Mann_a2
_atom_type_scat_Cromer_Mann_a3
_atom_type_scat_Cromer_Mann_a4
_atom_type_scat_Cromer_Mann_b1
_atom_type_scat_Cromer_Mann_b2
_atom_type_scat_Cromer_Mann_b3
_atom_type_scat_Cromer_Mann_b4
_atom_type_scat_Cromer_Mann_c
_atom_type_scat_source
_atom_type_scat_dispersion_source
H 0.00000 0.00000 0.49300 0.32291 0.14019 0.04081 10.51090 26.12570 3.14236 57.79970 0.0030380000826 'International Tables Volume C Table 6.1.1.4 (pp. 500-502)' 'Henke, Gullikson and Davis, At. Data and Nucl. Data Tables, 1993, 54, 2'
C 0.00347 0.00161 2.31000 1.02000 1.58860 0.86500 20.84390 10.20750 0.56870 51.65120 0.215599998832 'International Tables Volume C Table 6.1.1.4 (pp. 500-502)' 'Henke, Gullikson and Davis, At. Data and Nucl. Data Tables, 1993, 54, 2'
O 0.01158 0.00611 3.04850 2.28680 1.54630 0.86700 13.27710 5.70110 0.32390 32.90890 0.250800013542 'International Tables Volume C Table 6.1.1.4 (pp. 500-502)' 'Henke, Gullikson and Davis, At. Data and Nucl. Data Tables, 1993, 54, 2'
N 0.00653 0.00323 12.21260 3.13220 2.01250 1.16630 0.00570 9.89330 28.99750 0.58260 -11.5290002823 'International Tables Volume C Table 6.1.1.4 (pp. 500-502)' 'Henke, Gullikson and Davis, At. Data and Nucl. Data Tables, 1993, 54, 2'

loop_
_geom_angle_atom_site_label_1
_geom_angle_atom_site_label_2
_geom_angle_atom_site_label_3
_geom_angle
N1 C2 C20 110.79(15)
N3 C2 C20 111.42(17)
N3 C2 N1 111.45(17)
C9 C4 C5 119.5(2)
N3 C4 C5 121.7(2)
N3 C4 C9 118.8(2)
C6 C5 C4 120.0(3)
C7 C6 C5 120.7(3)
C8 C7 C6 119.6(3)
C9 C8 C7 121.0(3)
C8 C9 C4 119.2(2)
C10 C9 C4 121.0(2)
C10 C9 C8 119.7(2)
N1 C10 C9 116.3(2)
O28 C10 C9 122.6(2)
O28 C10 N1 121.0(2)
N12 C11 N1 123.70(19)
N19 C11 N1 122.1(2)
N19 C11 N12 114.2(2)
C18 C13 C14 121.7(2)
N12 C13 C14 133.1(2)
N12 C13 C18 105.2(2)
C15 C14 C13 117.8(3)
C16 C15 C14 120.8(3)
C17 C16 C15 121.6(3)
C18 C17 C16 118.6(3)
C17 C18 C13 119.5(2)
N19 C18 C13 110.0(2)
N19 C18 C17 130.5(2)
C21 C20 C2 118.66(16)
C25 C20 C2 122.58(17)
C25 C20 C21 118.76(18)
C22 C21 C20 121.48(17)
C23 C22 C21 119.17(18)
C24 C23 C22 120.21(18)
C26 C23 C22 120.48(19)
C26 C23 C24 119.31(18)
C25 C24 C23 120.08(18)
C24 C25 C20 120.28(19)
N27 C26 C23 177.9(3)
C10 N1 C2 121.67(18)
C11 N1 C2 114.01(16)
C11 N1 C10 122.85(18)
C4 N3 C2 119.84(18)
C13 N12 C11 106.69(18)
C18 N19 C11 103.91(19)

loop_
_geom_bond_atom_site_label_1
_geom_bond_atom_site_label_2
_geom_bond_distance
C2 C20 1.522(3)
C2 N1 1.476(2)
C2 N3 1.427(3)
C4 C5 1.388(3)
C4 C9 1.387(3)
C4 N3 1.385(3)
C5 C6 1.367(4)
C6 C7 1.378(4)
C7 C8 1.361(4)
C8 C9 1.387(3)
C9 C10 1.463(3)
C10 N1 1.378(3)
C10 O28 1.227(3)
C11 N1 1.391(3)
C11 N12 1.342(3)
C11 N19 1.306(3)
C13 C14 1.379(3)
C13 C18 1.387(3)
C13 N12 1.374(3)
C14 C15 1.361(4)
C15 C16 1.377(4)
C16 C17 1.363(4)
C17 C18 1.374(3)
C18 N19 1.390(3)
C20 C21 1.379(3)
C20 C25 1.380(3)
C21 C22 1.361(3)
C22 C23 1.383(3)
C23 C24 1.370(3)
C23 C26 1.432(3)
C24 C25 1.373(3)
C26 N27 1.132(3)
